data_7244022
loop_
_publ_author_name
'Sun, Chenxi'
'Ying, Jun'
'Zhang, Yanping'
'Jin, Liang'
'Tian, Aixiang'
'Wang, Xiuli'

_publ_section_title
;
 A series of POM-based compounds by tuning coordination groups and spacers
 of ligands: electrocatalytic, capacitive and photoelectrocatalytic
 properties
;
_journal_issue 3
_journal_name_full CrystEngComm
_journal_page_first 587
_journal_page_last 600
_journal_paper_doi 10.1039/D1CE01419F
_journal_volume 24
_journal_year 2022
_chemical_formula_moiety 'C26 H40 Co3 Mo6 N12 O30 Te, 2(H2 O)'
_chemical_formula_sum 'C26 H44 Co3 Mo6 N12 O32 Te'
_chemical_formula_weight 1916.76
_space_group_crystal_system monoclinic
_space_group_IT_number 14
_space_group_name_Hall '-P 2ybc'
_space_group_name_H-M_alt 'P 1 21/c 1'
_atom_sites_solution_hydrogens mixed
_atom_sites_solution_primary dual
_audit_block_doi 10.5517/ccdc.csd.cc27whbz
_audit_creation_date 2021-11-07
_audit_creation_method
;
Olex2 1.5
(compiled 2021.10.07 svn.r9718050b for OlexSys, GUI svn.r6410)
;
_audit_update_record
;
2021-11-30 deposited with the CCDC.	2021-12-08 downloaded from the CCDC.
;
_cell_angle_alpha 90
_cell_angle_beta 105.2350(10)
_cell_angle_gamma 90
_cell_formula_units_Z 2
_cell_length_a 13.7397(9)
_cell_length_b 10.2909(7)
_cell_length_c 17.8945(12)
_cell_measurement_reflns_used 4489
_cell_measurement_temperature 296.15
_cell_measurement_theta_max 28.25
_cell_measurement_theta_min 2.30
_cell_volume 2441.3(3)
_computing_cell_refinement 'SAINT V8.18C (?, 2016)'
_computing_data_reduction 'SAINT V8.18C (?, 2016)'
_computing_molecular_graphics 'Olex2 1.5 (Dolomanov et al., 2009)'
_computing_publication_material 'Olex2 1.5 (Dolomanov et al., 2009)'
_computing_structure_refinement 'SHELXL 2018/3 (Sheldrick, 2015)'
_computing_structure_solution 'SHELXT 2014/5 (Sheldrick, 2014)'
_diffrn_ambient_temperature 296.15
_diffrn_measured_fraction_theta_full 1.000
_diffrn_measured_fraction_theta_max 0.996
_diffrn_measurement_device_type 'Bruker APEX-II CCD'
_diffrn_measurement_method '\f and \w scans'
_diffrn_radiation_monochromator graphite
_diffrn_radiation_type MoK\a
_diffrn_radiation_wavelength 0.71073
_diffrn_reflns_av_R_equivalents 0.0417
_diffrn_reflns_av_unetI/netI 0.0445
_diffrn_reflns_Laue_measured_fraction_full 1.000
_diffrn_reflns_Laue_measured_fraction_max 0.996
_diffrn_reflns_limit_h_max 18
_diffrn_reflns_limit_h_min -18
_diffrn_reflns_limit_k_max 13
_diffrn_reflns_limit_k_min -7
_diffrn_reflns_limit_l_max 21
_diffrn_reflns_limit_l_min -23
_diffrn_reflns_number 17439
_diffrn_reflns_point_group_measured_fraction_full 1.000
_diffrn_reflns_point_group_measured_fraction_max 0.996
_diffrn_reflns_theta_full 25.242
_diffrn_reflns_theta_max 28.349
_diffrn_reflns_theta_min 1.536
_diffrn_source_current 30.0
_diffrn_source_power 1.2
_diffrn_source_voltage 40.0
_diffrn_standards_number 0
_exptl_absorpt_coefficient_mu 3.178
_exptl_absorpt_correction_T_max 0.621
_exptl_absorpt_correction_T_min 0.552
_exptl_absorpt_correction_type multi-scan
_exptl_absorpt_process_details
;
SADABS-2008/1 (Bruker,2008) was used for absorption correction.
wR2(int) was 0.0615 before and 0.0317 after correction.
The Ratio of minimum to maximum transmission is 0.8371.
The \l/2 correction factor is 0.0015.
;
_exptl_crystal_colour colourless
_exptl_crystal_colour_primary colourless
_exptl_crystal_density_diffrn 2.608
_exptl_crystal_description block
_exptl_crystal_F_000 1850
_refine_diff_density_max 0.862
_refine_diff_density_min -0.748
_refine_diff_density_rms 0.142
_refine_ls_extinction_method none
_refine_ls_goodness_of_fit_ref 1.015
_refine_ls_hydrogen_treatment mixed
_refine_ls_matrix_type full
_refine_ls_number_parameters 388
_refine_ls_number_reflns 6075
_refine_ls_number_restraints 13
_refine_ls_restrained_S_all 1.015
_refine_ls_R_factor_all 0.0460
_refine_ls_R_factor_gt 0.0297
_refine_ls_shift/su_max 0.001
_refine_ls_shift/su_mean 0.000
_refine_ls_structure_factor_coef Fsqd
_refine_ls_weighting_details 'w=1/[\s^2^(Fo^2^)+(0.0273P)^2^+0.1559P] where P=(Fo^2^+2Fc^2^)/3'
_refine_ls_weighting_scheme calc
_refine_ls_wR_factor_gt 0.0604
_refine_ls_wR_factor_ref 0.0661
_reflns_Friedel_coverage 0.000
_reflns_number_gt 4774
_reflns_number_total 6075
_reflns_threshold_expression 'I > 2\s(I)'
_cod_data_source_file d1ce01419f2.cif
_cod_data_source_block 2_CCDC1
_cod_depositor_comments 'Adding full bibliography for 7244020--7244026.cif.'
_cod_database_code 7244022
_shelx_shelxl_version_number 2018/3
_shelx_space_group_comment
;
The symmetry employed for this shelxl refinement is uniquely defined
by the following loop, which should always be used as a source of
symmetry information in preference to the above space-group names.
They are only intended as comments.
;
_olex2_refinement_description
;
1. Fixed Uiso
 At 1.2 times of:
  All C(H) groups, All C(H,H) groups
 At 1.5 times of:
  All O(H,H) groups
2. Restrained distances
 H1WA-O1W = O1W-H1WB
 0.85 with sigma of 0.02
 H2WB-O2W = O2W-H2WA
 0.85 with sigma of 0.02
 H3WA-O3W = O3W-H3WB
 0.85 with sigma of 0.02
 H4WB-O4W = O4W-H4WA
 0.85 with sigma of 0.02
 H1WA-H1WB = H4WA-H4WB = H3WA-H3WB = H2WA-H2WB
 1.45 with sigma of 0.02
 H1WA_$1-H2WB
 2.2 with sigma of 0.02
3.a Secondary CH2 refined with riding coordinates:
 C4(H4A,H4B), C5(H5A,H5B), C6(H6A,H6B)
3.b Aromatic/amide H refined with riding coordinates:
 C1(H1), C2(H2), C3(H3), C7(H7), C10(H10), C11(H11), C12(H12), C13(H13)
;
_smtbx_masks_void_probe_radius 1.2
_smtbx_masks_void_truncation_radius 1.2
_olex2_submission_special_instructions 'No special instructions were received'

loop_
_space_group_symop_operation_xyz
'x, y, z'
'-x, y+1/2, -z+1/2'
'-x, -y, -z'
'x, -y-1/2, z-1/2'

loop_
_atom_site_label
_atom_site_type_symbol
_atom_site_fract_x
_atom_site_fract_y
_atom_site_fract_z
_atom_site_U_iso_or_equiv
_atom_site_adp_type
_atom_site_occupancy
_atom_site_site_symmetry_order
_atom_site_calc_flag
_atom_site_refinement_flags_posn
_atom_site_refinement_flags_adp
_atom_site_refinement_flags_occupancy
_atom_site_disorder_assembly
_atom_site_disorder_group
Te1 Te 1.000000 1.000000 0.500000 0.00986(7) Uani 1 2 d S . P . .
Mo1 Mo 0.81076(2) 0.98825(3) 0.34368(2) 0.01285(7) Uani 1 1 d . . . . .
Mo2 Mo 0.76611(2) 0.96797(3) 0.51359(2) 0.01221(7) Uani 1 1 d . . . . .
Mo3 Mo 0.95473(2) 0.97578(3) 0.67049(2) 0.01334(7) Uani 1 1 d . . . . .
Co1 Co 0.75524(4) 0.76717(5) 0.16580(3) 0.01629(11) Uani 1 1 d . . . . .
Co2 Co 0.000000 0.000000 0.000000 0.01900(16) Uani 1 2 d S . P . .
O1 O 0.79124(18) 0.8703(3) 0.27236(13) 0.0215(6) Uani 1 1 d . . . . .
O1W O 0.8410(2) 0.9114(3) 0.13537(17) 0.0304(7) Uani 1 1 d D . . . .
H1WA H 0.9048(16) 0.892(4) 0.153(2) 0.046 Uiso 1 1 d D U . . .
H1WB H 0.834(3) 0.995(2) 0.145(3) 0.046 Uiso 1 1 d D U . . .
O2 O 0.71511(18) 1.0971(3) 0.31369(14) 0.0225(6) Uani 1 1 d . . . . .
O2W O -0.0073(2) 0.1490(3) -0.08298(16) 0.0287(6) Uani 1 1 d D . . . .
H2WA H 0.019(3) 0.219(3) -0.065(2) 0.043 Uiso 1 1 d D U . . .
H2WB H -0.0490(17) 0.147(4) -0.1265(13) 0.043 Uiso 1 1 d D U . . .
O3 O 0.75995(17) 0.8868(2) 0.41572(12) 0.0150(5) Uani 1 1 d . . . . .
O3W O 0.0141(2) 0.1375(3) 0.09154(17) 0.0305(7) Uani 1 1 d D . . . .
H3WA H 0.024(3) 0.217(2) 0.081(2) 0.046 Uiso 1 1 d D U . . .
H3WB H -0.029(3) 0.129(4) 0.117(2) 0.046 Uiso 1 1 d D U . . .
O4 O 0.96716(16) 0.9043(2) 0.40394(12) 0.0118(5) Uani 1 1 d . . . . .
O5 O 1.06899(16) 1.1193(2) 0.44945(12) 0.0130(5) Uani 1 1 d . . . . .
O6 O 0.86978(16) 1.0814(2) 0.46005(12) 0.0120(5) Uani 1 1 d . . . . .
O7 O 0.72954(18) 0.8340(2) 0.55906(13) 0.0179(5) Uani 1 1 d . . . . .
O8 O 0.66290(19) 1.0651(3) 0.48650(14) 0.0226(6) Uani 1 1 d . . . . .
O9 O 0.83734(17) 1.0616(2) 0.60490(13) 0.0157(5) Uani 1 1 d . . . . .
O10 O 1.08807(17) 0.9056(2) 0.68730(13) 0.0170(5) Uani 1 1 d . . . . .
O11 O 0.97233(19) 1.0824(3) 0.74621(14) 0.0245(6) Uani 1 1 d . . . . .
O12 O 0.89399(18) 0.8428(3) 0.69657(14) 0.0205(6) Uani 1 1 d . . . . .
N1 N 0.6842(2) 0.6188(3) 0.20567(17) 0.0210(7) Uani 1 1 d . . . . .
N2 N 0.5758(2) 0.4631(3) 0.20929(18) 0.0217(7) Uani 1 1 d . . . . .
N3 N 0.5478(2) 0.0771(3) 0.10836(17) 0.0203(7) Uani 1 1 d . . . . .
N4 N 0.6303(2) -0.1066(3) 0.12616(17) 0.0200(7) Uani 1 1 d . . . . .
N5 N 0.5292(2) -0.1347(3) 0.09694(17) 0.0212(7) Uani 1 1 d . . . . .
N6 N 0.1587(2) -0.0122(3) 0.02509(18) 0.0208(7) Uani 1 1 d . . . . .
C1 C 0.7298(3) 0.5279(4) 0.2599(2) 0.0261(9) Uani 1 1 d . . . . .
H1 H 0.796006 0.532242 0.290360 0.031 Uiso 1 1 calc R U . . .
C2 C 0.5912(3) 0.5759(4) 0.1764(2) 0.0224(8) Uani 1 1 d . . . . .
H2 H 0.542775 0.618279 0.137943 0.027 Uiso 1 1 calc R U . . .
C3 C 0.6641(3) 0.4314(4) 0.2624(2) 0.0266(9) Uani 1 1 d . . . . .
H3 H 0.676327 0.358174 0.293949 0.032 Uiso 1 1 calc R U . . .
C4 C 0.4804(3) 0.3937(4) 0.1943(2) 0.0252(9) Uani 1 1 d . . . . .
H4A H 0.434741 0.427529 0.147422 0.030 Uiso 1 1 calc R U . . .
H4B H 0.450106 0.408302 0.236755 0.030 Uiso 1 1 calc R U . . .
C5 C 0.4944(3) 0.2489(4) 0.1850(2) 0.0251(9) Uani 1 1 d . . . . .
H5A H 0.430405 0.205147 0.179690 0.030 Uiso 1 1 calc R U . . .
H5B H 0.541743 0.215682 0.231222 0.030 Uiso 1 1 calc R U . . .
C6 C 0.5334(3) 0.2186(4) 0.1145(2) 0.0234(8) Uani 1 1 d . . . . .
H6A H 0.485549 0.249770 0.067981 0.028 Uiso 1 1 calc R U . . .
H6B H 0.597030 0.262978 0.119239 0.028 Uiso 1 1 calc R U . . .
C7 C 0.6382(3) 0.0199(4) 0.1321(2) 0.0221(8) Uani 1 1 d . . . . .
H7 H 0.698678 0.064357 0.150459 0.027 Uiso 1 1 calc R U . . .
C8 C 0.4803(3) -0.0235(3) 0.08689(19) 0.0171(8) Uani 1 1 d . . . . .
C9 C 0.3696(3) -0.0157(4) 0.0611(2) 0.0175(7) Uani 1 1 d . . . . .
C10 C 0.3142(3) -0.1301(4) 0.0473(2) 0.0244(8) Uani 1 1 d . . . . .
H10 H 0.347015 -0.209736 0.049935 0.029 Uiso 1 1 calc R U . . .
C11 C 0.2106(3) -0.1251(4) 0.0297(2) 0.0254(9) Uani 1 1 d . . . . .
H11 H 0.174627 -0.202603 0.020571 0.030 Uiso 1 1 calc R U . . .
C12 C 0.2123(3) 0.0978(4) 0.0360(2) 0.0247(9) Uani 1 1 d . . . . .
H12 H 0.178004 0.176515 0.032181 0.030 Uiso 1 1 calc R U . . .
C13 C 0.3159(3) 0.0998(4) 0.0528(2) 0.0233(8) Uani 1 1 d . . . . .
H13 H 0.349924 0.178742 0.058518 0.028 Uiso 1 1 calc R U . . .
O4W O 0.8455(2) 0.1837(3) 0.15985(16) 0.0348(7) Uani 1 1 d D . . . .
H4WA H 0.870(3) 0.185(4) 0.2078(11) 0.052 Uiso 1 1 d D U . . .
H4WB H 0.827(3) 0.252(3) 0.136(2) 0.052 Uiso 1 1 d D U . . .

loop_
_atom_site_aniso_label
_atom_site_aniso_U_11
_atom_site_aniso_U_22
_atom_site_aniso_U_33
_atom_site_aniso_U_23
_atom_site_aniso_U_13
_atom_site_aniso_U_12
Te1 0.01028(14) 0.00880(15) 0.00987(14) 0.00025(12) 0.00150(11) -0.00039(11)
Mo1 0.01213(15) 0.01470(15) 0.01064(14) -0.00004(12) 0.00105(11) -0.00039(11)
Mo2 0.01201(15) 0.01101(15) 0.01322(15) 0.00086(12) 0.00261(11) -0.00036(11)
Mo3 0.01339(15) 0.01477(16) 0.01156(14) -0.00055(12) 0.00274(11) -0.00192(11)
Co1 0.0150(2) 0.0160(3) 0.0182(2) -0.0033(2) 0.00496(19) -0.00063(19)
Co2 0.0173(4) 0.0123(3) 0.0257(4) 0.0013(3) 0.0025(3) -0.0024(3)
O1 0.0214(14) 0.0258(15) 0.0165(12) -0.0056(11) 0.0035(10) -0.0046(11)
O1W 0.0269(16) 0.0247(16) 0.0412(17) -0.0027(15) 0.0119(13) -0.0048(13)
O2 0.0182(14) 0.0236(15) 0.0243(14) 0.0070(12) 0.0030(11) 0.0044(11)
O2W 0.0392(18) 0.0146(14) 0.0283(15) 0.0021(13) 0.0020(13) -0.0039(13)
O3 0.0172(12) 0.0151(13) 0.0120(11) 0.0003(10) 0.0030(9) -0.0034(10)
O3W 0.0414(19) 0.0172(15) 0.0361(17) -0.0019(14) 0.0157(13) -0.0062(13)
O4 0.0142(12) 0.0101(12) 0.0107(11) -0.0014(10) 0.0028(9) 0.0007(9)
O5 0.0134(12) 0.0094(12) 0.0160(11) 0.0026(10) 0.0035(9) -0.0028(9)
O6 0.0111(12) 0.0086(11) 0.0153(11) 0.0028(10) 0.0017(9) 0.0024(9)
O7 0.0223(13) 0.0167(13) 0.0153(12) 0.0024(11) 0.0062(10) -0.0050(10)
O8 0.0209(14) 0.0202(14) 0.0257(14) 0.0000(12) 0.0044(11) 0.0032(11)
O9 0.0160(12) 0.0154(13) 0.0160(12) -0.0024(10) 0.0048(10) 0.0019(10)
O10 0.0158(13) 0.0186(13) 0.0162(12) 0.0052(11) 0.0037(10) -0.0005(10)
O11 0.0237(14) 0.0298(16) 0.0192(13) -0.0060(12) 0.0040(11) -0.0004(12)
O12 0.0177(13) 0.0233(15) 0.0213(13) 0.0063(11) 0.0063(10) -0.0025(11)
N1 0.0197(17) 0.0256(18) 0.0193(15) -0.0021(14) 0.0078(13) -0.0034(13)
N2 0.0222(17) 0.0166(16) 0.0255(17) -0.0031(14) 0.0050(13) -0.0006(13)
N3 0.0214(17) 0.0150(16) 0.0237(16) -0.0011(14) 0.0046(13) -0.0008(13)
N4 0.0165(16) 0.0208(17) 0.0231(16) -0.0021(14) 0.0057(13) 0.0004(13)
N5 0.0184(17) 0.0209(17) 0.0228(16) -0.0021(14) 0.0025(13) -0.0003(13)
N6 0.0193(16) 0.0173(16) 0.0240(16) -0.0002(14) 0.0022(13) -0.0015(13)
C1 0.024(2) 0.032(2) 0.0205(19) 0.0023(18) 0.0022(16) -0.0040(17)
C2 0.023(2) 0.0158(19) 0.027(2) 0.0001(17) 0.0035(16) -0.0001(15)
C3 0.025(2) 0.028(2) 0.025(2) 0.0075(18) 0.0038(16) -0.0026(17)
C4 0.022(2) 0.020(2) 0.034(2) -0.0075(18) 0.0086(17) -0.0023(16)
C5 0.027(2) 0.019(2) 0.028(2) -0.0005(17) 0.0051(17) -0.0051(16)
C6 0.025(2) 0.0112(18) 0.033(2) 0.0004(17) 0.0057(17) -0.0044(15)
C7 0.0187(19) 0.021(2) 0.025(2) -0.0011(17) 0.0033(15) -0.0037(15)
C8 0.0181(18) 0.0142(19) 0.0176(18) -0.0021(15) 0.0020(14) -0.0006(14)
C9 0.0156(18) 0.0170(19) 0.0175(18) -0.0013(15) 0.0001(14) -0.0002(14)
C10 0.025(2) 0.0122(18) 0.034(2) -0.0012(17) 0.0045(17) 0.0008(15)
C11 0.026(2) 0.0145(19) 0.031(2) -0.0021(18) 0.0010(17) -0.0042(16)
C12 0.022(2) 0.0136(19) 0.034(2) 0.0023(18) -0.0004(16) 0.0019(15)
C13 0.023(2) 0.0108(18) 0.032(2) 0.0003(17) 0.0008(16) -0.0041(15)
O4W 0.051(2) 0.0206(16) 0.0267(16) 0.0033(14) -0.0011(15) -0.0092(14)

loop_
_atom_type_symbol
_atom_type_description
_atom_type_scat_dispersion_real
_atom_type_scat_dispersion_imag
_atom_type_scat_source
C C 0.0033 0.0016 'International Tables Vol C Tables 4.2.6.8 and 6.1.1.4'
H H 0.0000 0.0000 'International Tables Vol C Tables 4.2.6.8 and 6.1.1.4'
Co Co 0.3494 0.9721 'International Tables Vol C Tables 4.2.6.8 and 6.1.1.4'
Mo Mo -1.6832 0.6857 'International Tables Vol C Tables 4.2.6.8 and 6.1.1.4'
N N 0.0061 0.0033 'International Tables Vol C Tables 4.2.6.8 and 6.1.1.4'
O O 0.0106 0.0060 'International Tables Vol C Tables 4.2.6.8 and 6.1.1.4'
Te Te -0.5308 1.6751 'International Tables Vol C Tables 4.2.6.8 and 6.1.1.4'

loop_
_geom_angle_atom_site_label_1
_geom_angle_atom_site_label_2
_geom_angle_atom_site_label_3
_geom_angle
_geom_angle_site_symmetry_1
_geom_angle_site_symmetry_3
_geom_angle_publ_flag
O4 Te1 O4 180.0 . 3_776 ?
O4 Te1 O6 94.89(9) . 3_776 ?
O4 Te1 O6 94.89(9) 3_776 . ?
O4 Te1 O6 85.11(9) 3_776 3_776 ?
O4 Te1 O6 85.11(9) . . ?
O5 Te1 O4 86.30(10) 3_776 3_776 ?
O5 Te1 O4 93.70(10) . 3_776 ?
O5 Te1 O4 93.70(10) 3_776 . ?
O5 Te1 O4 86.30(9) . . ?
O5 Te1 O5 180.0 . 3_776 ?
O5 Te1 O6 85.85(9) . 3_776 ?
O5 Te1 O6 94.15(9) . . ?
O5 Te1 O6 94.15(9) 3_776 3_776 ?
O5 Te1 O6 85.85(9) 3_776 . ?
O6 Te1 O6 180.0 3_776 . ?
O1 Mo1 O3 95.75(11) . . ?
O1 Mo1 O4 91.53(10) . . ?
O1 Mo1 O6 158.94(10) . . ?
O1 Mo1 O10 99.58(11) . 3_776 ?
O2 Mo1 O1 105.78(12) . . ?
O2 Mo1 O3 100.49(11) . . ?
O2 Mo1 O4 160.37(11) . . ?
O2 Mo1 O6 94.14(10) . . ?
O2 Mo1 O10 95.18(11) . 3_776 ?
O3 Mo1 O4 86.61(9) . . ?
O3 Mo1 O6 73.52(9) . . ?
O3 Mo1 O10 154.19(9) . 3_776 ?
O6 Mo1 O4 70.15(8) . . ?
O10 Mo1 O4 72.41(9) 3_776 . ?
O10 Mo1 O6 85.08(9) 3_776 . ?
O3 Mo2 O5 84.22(9) . 3_776 ?
O3 Mo2 O6 73.60(9) . . ?
O3 Mo2 O9 151.72(10) . . ?
O6 Mo2 O5 69.36(8) . 3_776 ?
O7 Mo2 O3 97.62(10) . . ?
O7 Mo2 O5 86.65(10) . 3_776 ?
O7 Mo2 O6 154.94(10) . . ?
O7 Mo2 O9 98.29(10) . . ?
O8 Mo2 O3 99.34(11) . . ?
O8 Mo2 O5 166.02(11) . 3_776 ?
O8 Mo2 O6 98.52(10) . . ?
O8 Mo2 O7 106.13(12) . . ?
O8 Mo2 O9 98.50(11) . . ?
O9 Mo2 O5 73.55(9) . 3_776 ?
O9 Mo2 O6 82.19(9) . . ?
O4 Mo3 O5 70.04(8) 3_776 3_776 ?
O9 Mo3 O4 81.05(9) . 3_776 ?
O9 Mo3 O5 74.80(9) . 3_776 ?
O10 Mo3 O4 73.66(9) . 3_776 ?
O10 Mo3 O5 83.20(9) . 3_776 ?
O10 Mo3 O9 150.95(9) . . ?
O11 Mo3 O4 97.18(11) . 3_776 ?
O11 Mo3 O5 165.18(11) . 3_776 ?
O11 Mo3 O9 96.28(11) . . ?
O11 Mo3 O10 100.77(11) . . ?
O11 Mo3 O12 105.77(12) . . ?
O12 Mo3 O4 156.97(10) . 3_776 ?
O12 Mo3 O5 87.43(10) . 3_776 ?
O12 Mo3 O9 98.05(11) . . ?
O12 Mo3 O10 99.70(11) . . ?
O1 Co1 O12 92.93(10) . 4_575 ?
O1W Co1 O1 82.10(11) . . ?
O1W Co1 O7 95.00(11) . 4_575 ?
O1W Co1 O12 85.23(11) . 4_575 ?
O1W Co1 N4 86.52(12) . 1_565 ?
O7 Co1 O1 176.12(9) 4_575 . ?
O7 Co1 O12 84.24(9) 4_575 4_575 ?
N1 Co1 O1 94.59(11) . . ?
N1 Co1 O1W 173.55(13) . . ?
N1 Co1 O7 88.05(11) . 4_575 ?
N1 Co1 O12 89.44(11) . 4_575 ?
N1 Co1 N4 98.95(12) . 1_565 ?
N4 Co1 O1 88.36(11) 1_565 . ?
N4 Co1 O7 94.05(10) 1_565 4_575 ?
N4 Co1 O12 171.39(11) 1_565 4_575 ?
O2W Co2 O2W 180.0 3 . ?
O2W Co2 O3W 92.06(11) . . ?
O2W Co2 O3W 87.94(11) . 3 ?
O2W Co2 O3W 92.06(11) 3 3 ?
O2W Co2 O3W 87.94(11) 3 . ?
O3W Co2 O3W 180.0 3 . ?
N6 Co2 O2W 87.23(12) 3 . ?
N6 Co2 O2W 92.77(12) . . ?
N6 Co2 O2W 92.77(12) 3 3 ?
N6 Co2 O2W 87.23(12) . 3 ?
N6 Co2 O3W 90.23(12) 3 . ?
N6 Co2 O3W 89.77(12) 3 3 ?
N6 Co2 O3W 89.78(12) . . ?
N6 Co2 O3W 90.23(12) . 3 ?
N6 Co2 N6 180.0 3 . ?
Mo1 O1 Co1 165.25(16) . . ?
Co1 O1W H1WA 109(3) . . ?
Co1 O1W H1WB 123(3) . . ?
H1WA O1W H1WB 108(3) . . ?
Co2 O2W H2WA 115(3) . . ?
Co2 O2W H2WB 122(3) . . ?
H2WA O2W H2WB 120(3) . . ?
Mo2 O3 Mo1 115.92(12) . . ?
Co2 O3W H3WA 116(3) . . ?
Co2 O3W H3WB 114(3) . . ?
H3WA O3W H3WB 114(3) . . ?
Te1 O4 Mo1 101.33(9) . . ?
Te1 O4 Mo3 102.01(10) . 3_776 ?
Mo3 O4 Mo1 92.74(8) 3_776 . ?
Te1 O5 Mo2 100.44(9) . 3_776 ?
Te1 O5 Mo3 101.62(10) . 3_776 ?
Mo3 O5 Mo2 89.42(8) 3_776 3_776 ?
Te1 O6 Mo1 103.41(9) . . ?
Te1 O6 Mo2 104.27(10) . . ?
Mo1 O6 Mo2 93.38(8) . . ?
Mo2 O7 Co1 144.00(13) . 4_576 ?
Mo2 O9 Mo3 116.22(12) . . ?
Mo3 O10 Mo1 117.74(12) . 3_776 ?
Mo3 O12 Co1 143.29(14) . 4_576 ?
C1 N1 Co1 125.8(3) . . ?
C2 N1 Co1 127.8(3) . . ?
C2 N1 C1 105.5(3) . . ?
C2 N2 C3 107.3(3) . . ?
C2 N2 C4 125.5(3) . . ?
C3 N2 C4 127.0(3) . . ?
C7 N3 C6 122.7(3) . . ?
C7 N3 C8 105.0(3) . . ?
C8 N3 C6 132.0(3) . . ?
N5 N4 Co1 130.1(2) . 1_545 ?
C7 N4 Co1 122.7(3) . 1_545 ?
C7 N4 N5 107.0(3) . . ?
C8 N5 N4 107.2(3) . . ?
C11 N6 Co2 124.2(3) . . ?
C12 N6 Co2 118.6(3) . . ?
C12 N6 C11 117.2(3) . . ?
N1 C1 H1 125.1 . . ?
C3 C1 N1 109.8(3) . . ?
C3 C1 H1 125.1 . . ?
N1 C2 N2 111.2(3) . . ?
N1 C2 H2 124.4 . . ?
N2 C2 H2 124.4 . . ?
N2 C3 H3 126.9 . . ?
C1 C3 N2 106.3(4) . . ?
C1 C3 H3 126.9 . . ?
N2 C4 H4A 109.3 . . ?
N2 C4 H4B 109.3 . . ?
N2 C4 C5 111.6(3) . . ?
H4A C4 H4B 108.0 . . ?
C5 C4 H4A 109.3 . . ?
C5 C4 H4B 109.3 . . ?
C4 C5 H5A 109.2 . . ?
C4 C5 H5B 109.2 . . ?
C4 C5 C6 111.9(3) . . ?
H5A C5 H5B 107.9 . . ?
C6 C5 H5A 109.2 . . ?
C6 C5 H5B 109.2 . . ?
N3 C6 C5 110.2(3) . . ?
N3 C6 H6A 109.6 . . ?
N3 C6 H6B 109.6 . . ?
C5 C6 H6A 109.6 . . ?
C5 C6 H6B 109.6 . . ?
H6A C6 H6B 108.1 . . ?
N3 C7 H7 124.4 . . ?
N4 C7 N3 111.2(3) . . ?
N4 C7 H7 124.4 . . ?
N3 C8 C9 127.8(3) . . ?
N5 C8 N3 109.5(3) . . ?
N5 C8 C9 122.6(3) . . ?
C10 C9 C8 118.9(3) . . ?
C13 C9 C8 123.9(3) . . ?
C13 C9 C10 117.2(3) . . ?
C9 C10 H10 120.2 . . ?
C11 C10 C9 119.6(4) . . ?
C11 C10 H10 120.2 . . ?
N6 C11 C10 122.9(4) . . ?
N6 C11 H11 118.6 . . ?
C10 C11 H11 118.6 . . ?
N6 C12 H12 118.6 . . ?
N6 C12 C13 122.9(4) . . ?
C13 C12 H12 118.6 . . ?
C9 C13 H13 119.9 . . ?
C12 C13 C9 120.2(3) . . ?
C12 C13 H13 119.9 . . ?
H4WA O4W H4WB 120(3) . . ?

loop_
_geom_bond_atom_site_label_1
_geom_bond_atom_site_label_2
_geom_bond_distance
_geom_bond_site_symmetry_2
_geom_bond_publ_flag
Te1 O4 1.929(2) 3_776 ?
Te1 O4 1.929(2) . ?
Te1 O5 1.917(2) . ?
Te1 O5 1.917(2) 3_776 ?
Te1 O6 1.934(2) 3_776 ?
Te1 O6 1.934(2) . ?
Mo1 O1 1.730(2) . ?
Mo1 O2 1.703(2) . ?
Mo1 O3 1.927(2) . ?
Mo1 O4 2.304(2) . ?
Mo1 O6 2.242(2) . ?
Mo1 O10 1.959(2) 3_776 ?
Mo2 O3 1.922(2) . ?
Mo2 O5 2.364(2) 3_776 ?
Mo2 O6 2.242(2) . ?
Mo2 O7 1.741(2) . ?
Mo2 O8 1.698(3) . ?
Mo2 O9 1.927(2) . ?
Mo3 O4 2.281(2) 3_776 ?
Mo3 O5 2.303(2) 3_776 ?
Mo3 O9 1.940(2) . ?
Mo3 O10 1.918(2) . ?
Mo3 O11 1.711(3) . ?
Mo3 O12 1.730(2) . ?
Co1 O1 2.124(2) . ?
Co1 O1W 2.056(3) . ?
Co1 O7 2.122(2) 4_575 ?
Co1 O12 2.160(2) 4_575 ?
Co1 N1 2.039(3) . ?
Co1 N4 2.121(3) 1_565 ?
Co2 O2W 2.119(3) . ?
Co2 O2W 2.119(3) 3 ?
Co2 O3W 2.135(3) 3 ?
Co2 O3W 2.135(3) . ?
Co2 N6 2.111(3) . ?
Co2 N6 2.111(3) 3 ?
O1W H1WA 0.874(17) . ?
O1W H1WB 0.884(18) . ?
O2W H2WA 0.834(18) . ?
O2W H2WB 0.837(18) . ?
O3W H3WA 0.864(18) . ?
O3W H3WB 0.838(18) . ?
N1 C1 1.375(5) . ?
N1 C2 1.324(4) . ?
N2 C2 1.343(5) . ?
N2 C3 1.370(5) . ?
N2 C4 1.454(5) . ?
N3 C6 1.478(5) . ?
N3 C7 1.338(5) . ?
N3 C8 1.375(4) . ?
N4 N5 1.379(4) . ?
N4 C7 1.309(5) . ?
N5 C8 1.316(5) . ?
N6 C11 1.354(5) . ?
N6 C12 1.337(5) . ?
C1 H1 0.9300 . ?
C1 C3 1.351(5) . ?
C2 H2 0.9300 . ?
C3 H3 0.9300 . ?
C4 H4A 0.9700 . ?
C4 H4B 0.9700 . ?
C4 C5 1.517(5) . ?
C5 H5A 0.9700 . ?
C5 H5B 0.9700 . ?
C5 C6 1.527(5) . ?
C6 H6A 0.9700 . ?
C6 H6B 0.9700 . ?
C7 H7 0.9300 . ?
C8 C9 1.472(5) . ?
C9 C10 1.388(5) . ?
C9 C13 1.386(5) . ?
C10 H10 0.9300 . ?
C10 C11 1.376(5) . ?
C11 H11 0.9300 . ?
C12 H12 0.9300 . ?
C12 C13 1.375(5) . ?
C13 H13 0.9300 . ?
O4W H4WA 0.836(18) . ?
O4W H4WB 0.830(18) . ?

loop_
_geom_hbond_atom_site_label_D
_geom_hbond_atom_site_label_H
_geom_hbond_atom_site_label_A
_geom_hbond_distance_DH
_geom_hbond_distance_HA
_geom_hbond_distance_DA
_geom_hbond_angle_DHA
_geom_hbond_site_symmetry_A
_geom_hbond_publ_flag
O1W H1WA O2W 0.874(17) 2.16(3) 2.759(4) 126(3) 3_665 yes
O1W H1WA O11 0.874(17) 2.14(3) 2.866(4) 140(3) 3_776 yes
O1W H1WB O4W 0.884(18) 1.96(2) 2.834(4) 168(4) 1_565 yes
O2W H2WA O5 0.834(18) 1.79(2) 2.608(4) 166(4) 4_475 yes
O3W H3WA O4 0.864(18) 1.94(3) 2.756(4) 156(4) 2_645 yes
O3W H3WB O4W 0.838(18) 2.14(3) 2.928(4) 156(4) 1_455 yes
O4W H4WA O10 0.836(18) 2.04(2) 2.801(4) 151(4) 3_766 yes
O4W H4WB O9 0.830(18) 2.01(3) 2.792(4) 157(4) 4_575 yes

loop_
_geom_torsion_atom_site_label_1
_geom_torsion_atom_site_label_2
_geom_torsion_atom_site_label_3
_geom_torsion_atom_site_label_4
_geom_torsion
_geom_torsion_site_symmetry_1
_geom_torsion_site_symmetry_2
_geom_torsion_site_symmetry_3
_geom_torsion_site_symmetry_4
_geom_torsion_publ_flag
Co1 N1 C1 C3 -169.1(3) . . . . ?
Co1 N1 C2 N2 169.2(2) . . . . ?
Co1 N4 N5 C8 174.5(2) 1_545 . . . ?
Co1 N4 C7 N3 -175.3(2) 1_545 . . . ?
Co2 N6 C11 C10 -179.0(3) . . . . ?
Co2 N6 C12 C13 179.9(3) . . . . ?
O2 Mo1 O1 Co1 37.1(6) . . . . ?
O3 Mo1 O1 Co1 139.7(5) . . . . ?
O3 Mo2 O7 Co1 141.7(2) . . . 4_576 ?
O4 Mo1 O1 Co1 -133.5(5) . . . . ?
O4 Mo3 O12 Co1 -69.0(4) 3_776 . . 4_576 ?
O5 Mo2 O7 Co1 58.0(2) 3_776 . . 4_576 ?
O5 Mo3 O12 Co1 -57.2(2) 3_776 . . 4_576 ?
O6 Mo1 O1 Co1 -162.4(4) . . . . ?
O6 Mo2 O7 Co1 74.4(3) . . . 4_576 ?
O8 Mo2 O7 Co1 -116.3(2) . . . 4_576 ?
O9 Mo2 O7 Co1 -14.9(2) . . . 4_576 ?
O9 Mo3 O12 Co1 17.0(2) . . . 4_576 ?
O10 Mo1 O1 Co1 -61.1(6) 3_776 . . . ?
O10 Mo3 O12 Co1 -139.9(2) . . . 4_576 ?
O11 Mo3 O12 Co1 115.9(2) . . . 4_576 ?
N1 C1 C3 N2 -0.4(5) . . . . ?
N2 C4 C5 C6 -63.9(4) . . . . ?
N3 C8 C9 C10 -175.3(3) . . . . ?
N3 C8 C9 C13 1.6(6) . . . . ?
N4 N5 C8 N3 0.6(4) . . . . ?
N4 N5 C8 C9 -176.0(3) . . . . ?
N5 N4 C7 N3 0.0(4) . . . . ?
N5 C8 C9 C10 0.5(5) . . . . ?
N5 C8 C9 C13 177.5(4) . . . . ?
N6 C12 C13 C9 -1.8(6) . . . . ?
C1 N1 C2 N2 0.1(4) . . . . ?
C2 N1 C1 C3 0.2(4) . . . . ?
C2 N2 C3 C1 0.5(4) . . . . ?
C2 N2 C4 C5 136.4(4) . . . . ?
C3 N2 C2 N1 -0.4(4) . . . . ?
C3 N2 C4 C5 -48.2(5) . . . . ?
C4 N2 C2 N1 175.8(3) . . . . ?
C4 N2 C3 C1 -175.6(3) . . . . ?
C4 C5 C6 N3 179.0(3) . . . . ?
C6 N3 C7 N4 175.1(3) . . . . ?
C6 N3 C8 N5 -174.6(3) . . . . ?
C6 N3 C8 C9 1.7(6) . . . . ?
C7 N3 C6 C5 -100.1(4) . . . . ?
C7 N3 C8 N5 -0.6(4) . . . . ?
C7 N3 C8 C9 175.7(3) . . . . ?
C7 N4 N5 C8 -0.3(4) . . . . ?
C8 N3 C6 C5 73.0(5) . . . . ?
C8 N3 C7 N4 0.4(4) . . . . ?
C8 C9 C10 C11 174.3(3) . . . . ?
C8 C9 C13 C12 -173.3(3) . . . . ?
C9 C10 C11 N6 -0.1(6) . . . . ?
C10 C9 C13 C12 3.7(6) . . . . ?
C11 N6 C12 C13 -1.2(6) . . . . ?
C12 N6 C11 C10 2.1(6) . . . . ?
C13 C9 C10 C11 -2.8(6) . . . . ?
